data_7210590
loop_
_publ_author_name
'\/Dakovi\'c, Marijana'
'Vila-Vi\,cosa, Diogo'
'Bandeira, Nuno A. G.'
'Calhorda, Maria Jos\'e'
'Kozlev\<car, Bojan'
'Jagli\<ci\'c, Zvonko'
'Popovi\'c, Zora'

_publ_section_title
;
 Can self-assembly of copper(ii) picolinamide building blocks be
 controlled?
;
_journal_issue 40
_journal_name_full CrystEngComm
_journal_page_first 8074
_journal_paper_doi 10.1039/c3ce41011k
_journal_volume 15
_journal_year 2013
_chemical_compound_source 'see text'
_chemical_formula_moiety 'C24 H22 Cl2 Cu2 N8 O12'
_chemical_formula_sum 'C24 H22 Cl2 Cu2 N8 O12'
_chemical_formula_weight 812.50
_chemical_name_systematic ?
_space_group_IT_number 15
_symmetry_cell_setting monoclinic
_symmetry_Int_Tables_number 15
_symmetry_space_group_name_Hall '-C 2yc'
_symmetry_space_group_name_H-M 'C 1 2/c 1'
_atom_sites_solution_hydrogens geom
_atom_sites_solution_primary direct
_atom_sites_solution_secondary difmap
_cell_angle_alpha 90
_cell_angle_beta 102.133(2)
_cell_angle_gamma 90
_cell_formula_units_Z 4
_cell_length_a 24.0770(5)
_cell_length_b 6.5520(1)
_cell_length_c 19.6808(5)
_cell_measurement_temperature 296
_cell_volume 3035.34(11)
_computing_cell_refinement
;
CrysAlisPro (Oxford Diffraction, 2009)
;
_computing_data_collection
;
CrysAlisPro (Oxford Diffraction, 2009)
;
_computing_data_reduction
;
CrysAlisPro (Oxford Diffraction, 2009)
;
_computing_molecular_graphics
;
ORTEP-3 (Farrugia, 1997) and Mercury (Bruno et al., 2002)
;
_computing_publication_material
;
SHELXL-97 (Sheldrick, 2008) and PLATON (Spek, 2009)
;
_computing_structure_refinement 'SHELXL-97 (Sheldrick, 1997)'
_computing_structure_solution 'SHELXS-97 (Sheldrick, 1997)'
_diffrn_ambient_temperature 296
_diffrn_detector_area_resol_mean 16.3426
_diffrn_measured_fraction_theta_full 0.996
_diffrn_measured_fraction_theta_max 0.996
_diffrn_measurement_device_type 'Goniometer KM4/Xcalibur, detector: Sapphire3'
_diffrn_measurement_method CCD
_diffrn_radiation_monochromator graphite
_diffrn_radiation_probe x-ray
_diffrn_radiation_source 'Enhance (Mo) X-ray Source'
_diffrn_radiation_type MoK\a
_diffrn_radiation_wavelength 0.71073
_diffrn_reflns_av_R_equivalents 0.0271
_diffrn_reflns_av_sigmaI/netI 0.0317
_diffrn_reflns_limit_h_max 29
_diffrn_reflns_limit_h_min -30
_diffrn_reflns_limit_k_max 8
_diffrn_reflns_limit_k_min -8
_diffrn_reflns_limit_l_max 25
_diffrn_reflns_limit_l_min -22
_diffrn_reflns_number 12272
_diffrn_reflns_reduction_process
;
;
_diffrn_reflns_theta_full 27.00
_diffrn_reflns_theta_max 27.00
_diffrn_reflns_theta_min 3.76
_exptl_absorpt_coefficient_mu 1.654
_exptl_absorpt_correction_T_max 0.784
_exptl_absorpt_correction_T_min 0.563
_exptl_absorpt_correction_type multi-scan
_exptl_absorpt_process_details
;
CrysAlis RED, Oxford Diffraction Ltd.,
Version 1.171.33.32 (release 27-01-2009 CrysAlis171 .NET)
(compiled Jan 27 2009,14:17:37)
Empirical absorption correction using spherical harmonics,
implemented in SCALE3 ABSPACK scaling algorithm.
;
_exptl_crystal_colour violet
_exptl_crystal_density_diffrn 1.778
_exptl_crystal_density_method 'Not Measured'
_exptl_crystal_description block
_exptl_crystal_F_000 1640
_exptl_crystal_size_max 0.34
_exptl_crystal_size_mid 0.28
_exptl_crystal_size_min 0.16
_refine_diff_density_max 0.436
_refine_diff_density_min -0.310
_refine_diff_density_rms 0.055
_refine_ls_extinction_method none
_refine_ls_goodness_of_fit_ref 0.944
_refine_ls_hydrogen_treatment mixed
_refine_ls_matrix_type full
_refine_ls_number_parameters 229
_refine_ls_number_reflns 3306
_refine_ls_number_restraints 1
_refine_ls_restrained_S_all 0.945
_refine_ls_R_factor_all 0.0397
_refine_ls_R_factor_gt 0.0288
_refine_ls_shift/su_max 0.000
_refine_ls_shift/su_mean 0.000
_refine_ls_structure_factor_coef Fsqd
_refine_ls_weighting_details 'calc w=1/[\s^2^(Fo^2^)+(0.0485P)^2^] where P=(Fo^2^+2Fc^2^)/3'
_refine_ls_weighting_scheme calc
_refine_ls_wR_factor_gt 0.0742
_refine_ls_wR_factor_ref 0.0764
_reflns_number_gt 2592
_reflns_number_total 3306
_reflns_threshold_expression I>2\s(I)
_cod_data_source_file c3ce41011k.txt
_cod_data_source_block cu(pia)(pia-H)(ClO4)
_cod_depositor_comments
;
The following automatic conversions were performed:

'_symmetry_cell_setting' value 'Monoclinic' changed to 'monoclinic'
according to /home/saulius/struct/CIF-dictionaries/cif_core.dic
dictionary named 'cif_core.dic' version 2.4.2 from 2011-04-26.

Automatic conversion script
Id: cif_fix_values 1891 2012-01-12 08:04:46Z andrius 
;
_cod_original_sg_symbol_H-M 'C 2/c'
_cod_database_code 7210590

loop_
_symmetry_equiv_pos_site_id
_symmetry_equiv_pos_as_xyz
1 x,y,z
2 -x,y,1/2-z
3 -x,-y,-z
4 x,-y,1/2+z
5 1/2+x,1/2+y,z
6 1/2-x,1/2+y,1/2-z
7 1/2-x,1/2-y,-z
8 1/2+x,1/2-y,1/2+z

loop_
_atom_site_aniso_label
_atom_site_aniso_U_11
_atom_site_aniso_U_22
_atom_site_aniso_U_33
_atom_site_aniso_U_23
_atom_site_aniso_U_13
_atom_site_aniso_U_12
Cu1 0.0294(2) 0.0272(2) 0.0313(2) 0.0033(1) -0.0001(1) -0.0084(1)
Cl2 0.0354(3) 0.0405(3) 0.0427(3) 0.0006(2) 0.0044(2) -0.0054(2)
O1 0.0354(8) 0.0319(8) 0.0405(9) 0.0047(6) 0.0038(7) -0.0101(6)
O2 0.0456(9) 0.0293(8) 0.0447(9) 0.0028(6) -0.0030(8) -0.0135(7)
O3 0.0425(10) 0.0702(13) 0.0570(12) -0.0026(9) 0.0089(9) -0.0170(9)
O4 0.0822(15) 0.0501(13) 0.140(2) 0.0291(13) 0.0238(15) 0.0051(12)
O5 0.0519(12) 0.1012(17) 0.0678(14) 0.0155(12) -0.0177(10) -0.0294(12)
O6 0.0761(15) 0.124(2) 0.0852(16) -0.0377(15) 0.0326(13) -0.0028(14)
N1 0.0262(9) 0.0266(9) 0.0342(10) -0.0020(7) 0.0048(7) -0.0031(7)
N2 0.0455(12) 0.0383(12) 0.0517(14) 0.0041(10) 0.0047(11) -0.0192(10)
N3 0.0297(9) 0.0277(9) 0.0281(9) 0.0034(7) 0.0054(7) -0.0016(7)
N4 0.0354(10) 0.0245(9) 0.0301(10) 0.0069(7) -0.0022(8) -0.0057(8)
C1 0.0272(11) 0.0317(11) 0.0418(13) -0.0024(9) 0.0064(9) -0.0057(9)
C2 0.0374(13) 0.0480(15) 0.0655(18) 0.0023(13) -0.0066(12) -0.0169(11)
C3 0.0417(15) 0.0617(18) 0.067(2) 0.0032(14) -0.0139(14) -0.0059(13)
C4 0.0414(14) 0.0452(14) 0.0485(15) 0.0046(11) -0.0031(12) 0.0044(11)
C5 0.0335(11) 0.0306(11) 0.0392(13) 0.0010(9) 0.0053(10) 0.0011(9)
C6 0.0358(12) 0.0300(11) 0.0405(13) -0.0036(9) 0.0101(10) -0.0096(9)
C7 0.0268(10) 0.0289(11) 0.0288(11) -0.0014(8) 0.0058(9) -0.0008(8)
C8 0.0353(12) 0.0382(12) 0.0328(12) -0.0042(9) 0.0003(10) -0.0021(10)
C9 0.0418(13) 0.0545(15) 0.0320(13) 0.0021(10) -0.0013(10) 0.0034(11)
C10 0.0463(14) 0.0492(14) 0.0341(13) 0.0136(11) 0.0047(11) 0.0046(11)
C11 0.0387(12) 0.0352(12) 0.0372(13) 0.0080(9) 0.0076(10) -0.0030(10)
C12 0.0298(11) 0.0240(10) 0.0331(11) -0.0014(8) 0.0059(9) -0.0020(8)

loop_
_atom_site_label
_atom_site_type_symbol
_atom_site_thermal_displace_type
_atom_site_fract_x
_atom_site_fract_y
_atom_site_fract_z
_atom_site_occupancy
_atom_site_U_iso_or_equiv
_atom_site_calc_flag
_atom_site_refinement_flags
Cu1 Cu Uani 0.19722(1) 0.23380(4) 0.03991(1) 1.000 0.0303(1) . .
Cl2 Cl Uani 0.07457(2) 0.32882(9) 0.13229(3) 1.000 0.0401(2) . .
O1 O Uani 0.16340(6) -0.0338(2) 0.05381(7) 1.000 0.0366(5) . .
O2 O Uani 0.30007(7) 0.7142(2) 0.08849(9) 1.000 0.0417(5) . .
O3 O Uani 0.12542(7) 0.4121(3) 0.11570(9) 1.000 0.0568(7) . .
O4 O Uani 0.08199(9) 0.1218(3) 0.14913(14) 1.000 0.0907(9) . .
O5 O Uani 0.02986(8) 0.3493(4) 0.07238(11) 1.000 0.0781(8) . .
O6 O Uani 0.06123(9) 0.4373(4) 0.18828(12) 1.000 0.0928(10) . .
N1 N Uani 0.13127(7) 0.2437(2) -0.04089(9) 1.000 0.0292(5) . .
N2 N Uani 0.08839(10) -0.2381(3) 0.01611(13) 1.000 0.0460(7) . .
N3 N Uani 0.25402(7) 0.2262(2) 0.12929(9) 1.000 0.0286(5) . .
N4 N Uani 0.23439(7) 0.4858(3) 0.02889(9) 1.000 0.0313(6) . .
C1 C Uani 0.09683(9) 0.0800(3) -0.04419(11) 1.000 0.0337(7) . .
C2 C Uani 0.04849(10) 0.0611(4) -0.09517(14) 1.000 0.0529(9) . .
C3 C Uani 0.03466(12) 0.2159(4) -0.14370(16) 1.000 0.0605(10) . .
C4 C Uani 0.06980(10) 0.3805(4) -0.14078(13) 1.000 0.0469(8) . .
C5 C Uani 0.11777(9) 0.3904(3) -0.08853(11) 1.000 0.0348(7) . .
C6 C Uani 0.11786(9) -0.0703(3) 0.01207(11) 1.000 0.0351(7) . .
C7 C Uani 0.28491(8) 0.3983(3) 0.14079(10) 1.000 0.0282(6) . .
C8 C Uani 0.32472(9) 0.4289(3) 0.20128(11) 1.000 0.0364(7) . .
C9 C Uani 0.33308(11) 0.2746(4) 0.25072(12) 1.000 0.0441(8) . .
C10 C Uani 0.30174(10) 0.0979(4) 0.23771(12) 1.000 0.0438(8) . .
C11 C Uani 0.26220(9) 0.0788(3) 0.17692(11) 1.000 0.0371(7) . .
C12 C Uani 0.27313(8) 0.5517(3) 0.08262(11) 1.000 0.0291(6) . .
H2 H Uiso 0.02550 -0.05350 -0.09710 1.000 0.0630 calc R
H3 H Uiso 0.00170 0.20770 -0.17800 1.000 0.0720 calc R
H4 H Uiso 0.06150 0.48440 -0.17360 1.000 0.0560 calc R
H5 H Uiso 0.14160 0.50310 -0.08640 1.000 0.0420 calc R
H8 H Uiso 0.34540 0.54960 0.20880 1.000 0.0440 calc R
H9 H Uiso 0.35960 0.29050 0.29220 1.000 0.0530 calc R
H10 H Uiso 0.30740 -0.00780 0.27000 1.000 0.0530 calc R
H11 H Uiso 0.24060 -0.03980 0.16870 1.000 0.0450 calc R
H12N H Uiso 0.0558(12) -0.256(4) -0.0130(15) 1.000 0.055(9) . .
H14N H Uiso 0.2274(9) 0.568(3) -0.0021(9) 1.000 0.029(6) . .
H22N H Uiso 0.1023(11) -0.320(4) 0.0517(15) 1.000 0.058(8) . .

loop_
_atom_type_symbol
_atom_type_description
_atom_type_scat_dispersion_real
_atom_type_scat_dispersion_imag
_atom_type_scat_source
O O 0.0106 0.0060 'International Tables Vol C Tables 4.2.6.8 and 6.1.1.4'
N N 0.0061 0.0033 'International Tables Vol C Tables 4.2.6.8 and 6.1.1.4'
Cu Cu 0.3201 1.2651 'International Tables Vol C Tables 4.2.6.8 and 6.1.1.4'
Cl Cl 0.1484 0.1585 'International Tables Vol C Tables 4.2.6.8 and 6.1.1.4'
H H 0.0000 0.0000 'International Tables Vol C Tables 4.2.6.8 and 6.1.1.4'
C C 0.0033 0.0016 'International Tables Vol C Tables 4.2.6.8 and 6.1.1.4'

loop_
_geom_angle_atom_site_label_1
_geom_angle_atom_site_label_2
_geom_angle_atom_site_label_3
_geom_angle
_geom_angle_site_symmetry_1
_geom_angle_site_symmetry_3
_geom_angle_publ_flag
O1 Cu1 O3 88.72(6) . . yes
O1 Cu1 N1 81.80(6) . . yes
O1 Cu1 N3 94.71(6) . . yes
O1 Cu1 N4 176.50(7) . . yes
O1 Cu1 N4 84.88(6) . 7_555 yes
O3 Cu1 N1 86.18(6) . . yes
O3 Cu1 N3 85.71(6) . . yes
O3 Cu1 N4 93.26(7) . . yes
O3 Cu1 N4 173.32(6) . 7_555 yes
N1 Cu1 N3 171.24(7) . . yes
N1 Cu1 N4 101.20(7) . . yes
N1 Cu1 N4 94.77(6) . 7_555 yes
N3 Cu1 N4 82.57(7) . . yes
N3 Cu1 N4 92.91(6) . 7_555 yes
N4 Cu1 N4 93.04(7) . 7_555 yes
O3 Cl2 O4 110.43(12) . . yes
O3 Cl2 O5 107.88(12) . . yes
O3 Cl2 O6 109.39(13) . . yes
O4 Cl2 O5 108.89(15) . . yes
O4 Cl2 O6 110.11(15) . . yes
O5 Cl2 O6 110.11(13) . . yes
Cu1 O1 C6 114.19(13) . . yes
Cu1 O3 Cl2 128.29(11) . . yes
Cu1 N1 C1 112.96(13) . . yes
Cu1 N1 C5 128.17(13) . . yes
C1 N1 C5 118.85(18) . . yes
Cu1 N3 C7 112.42(12) . . yes
Cu1 N3 C11 127.83(13) . . yes
C7 N3 C11 119.70(18) . . yes
Cu1 N4 C12 117.26(14) . . yes
Cu1 N4 Cu1 86.96(7) . 7_555 yes
Cu1 N4 C12 99.75(12) 7_555 . yes
H12N N2 H22N 125(2) . . no
C6 N2 H12N 119.4(18) . . no
C6 N2 H22N 115.6(18) . . no
Cu1 N4 H14N 129.5(14) . . no
C12 N4 H14N 112.7(14) . . no
Cu1 N4 H14N 91.6(15) 7_555 . no
N1 C1 C2 121.7(2) . . yes
N1 C1 C6 112.37(18) . . yes
C2 C1 C6 126.0(2) . . no
C1 C2 C3 118.8(2) . . no
C2 C3 C4 119.5(3) . . no
C3 C4 C5 119.0(2) . . no
N1 C5 C4 122.2(2) . . yes
O1 C6 N2 122.0(2) . . yes
N2 C6 C1 119.5(2) . . yes
O1 C6 C1 118.52(18) . . yes
C8 C7 C12 123.10(18) . . no
N3 C7 C12 115.04(17) . . yes
N3 C7 C8 121.86(18) . . yes
C7 C8 C9 118.2(2) . . no
C8 C9 C10 119.3(2) . . no
C9 C10 C11 119.5(2) . . no
N3 C11 C10 121.5(2) . . yes
N4 C12 C7 112.18(17) . . yes
O2 C12 N4 128.3(2) . . yes
O2 C12 C7 119.44(19) . . yes
C1 C2 H2 121.00 . . no
C3 C2 H2 121.00 . . no
C2 C3 H3 120.00 . . no
C4 C3 H3 120.00 . . no
C3 C4 H4 121.00 . . no
C5 C4 H4 121.00 . . no
N1 C5 H5 119.00 . . no
C4 C5 H5 119.00 . . no
C7 C8 H8 121.00 . . no
C9 C8 H8 121.00 . . no
C8 C9 H9 120.00 . . no
C10 C9 H9 120.00 . . no
C9 C10 H10 120.00 . . no
C11 C10 H10 120.00 . . no
N3 C11 H11 119.00 . . no
C10 C11 H11 119.00 . . no

loop_
_geom_bond_atom_site_label_1
_geom_bond_atom_site_label_2
_geom_bond_distance
_geom_bond_site_symmetry_2
_geom_bond_publ_flag
Cu1 O1 1.9762(14) . yes
Cu1 O3 2.7680(18) . yes
Cu1 N1 1.9982(17) . yes
Cu1 N3 1.9889(17) . yes
Cu1 N4 1.9120(19) . yes
Cu1 N4 2.7482(18) 7_555 yes
Cl2 O3 1.4392(18) . yes
Cl2 O4 1.399(2) . yes
Cl2 O5 1.426(2) . yes
Cl2 O6 1.404(2) . yes
O1 C6 1.247(3) . yes
O2 C12 1.239(2) . yes
N1 C1 1.349(3) . yes
N1 C5 1.334(3) . yes
N2 C6 1.320(3) . yes
N3 C7 1.344(2) . yes
N3 C11 1.331(3) . yes
N4 C12 1.327(3) . yes
N2 H12N 0.88(3) . no
N2 H22N 0.89(3) . no
N4 H14N 0.805(19) . no
C1 C2 1.373(3) . no
C1 C6 1.489(3) . no
C2 C3 1.385(4) . no
C3 C4 1.365(4) . no
C4 C5 1.377(3) . no
C7 C12 1.505(3) . no
C7 C8 1.377(3) . no
C8 C9 1.388(3) . no
C9 C10 1.376(4) . no
C10 C11 1.369(3) . no
C2 H2 0.9300 . no
C3 H3 0.9300 . no
C4 H4 0.9300 . no
C5 H5 0.9300 . no
C8 H8 0.9300 . no
C9 H9 0.9300 . no
C10 H10 0.9300 . no
C11 H11 0.9300 . no

loop_
_geom_contact_atom_site_label_1
_geom_contact_atom_site_label_2
_geom_contact_distance
_geom_contact_site_symmetry_2
_geom_contact_publ_flag
Cu1 O2 3.9948(15) . no
Cu1 O3 2.7680(18) . no
Cu1 O4 3.920(2) . no
Cu1 N2 4.016(2) . no
Cu1 O2 3.8827(15) 7_555 no
Cu1 N3 3.7656(17) 7_555 no
Cu1 N4 2.7482(18) 7_555 no
Cl2 H22N 2.95(3) 1_565 no
Cl2 H2 2.9700 3_555 no
O1 O4 3.154(3) . no
O1 N1 2.602(2) . no
O1 N3 2.917(2) . no
O1 C1 2.355(3) . no
O1 C11 3.107(3) . no
O1 N4 3.239(2) 7_555 no
O1 C12 3.359(2) 7_555 no
O2 Cu1 3.8827(15) 7_555 no
O2 Cu1 3.9948(15) . no
O2 C11 3.199(3) 1_565 no
O2 N4 3.014(2) 7_565 no
O2 C1 3.398(3) 7_555 no
O2 C5 3.260(3) 7_565 no
O2 C6 3.218(3) 7_555 no
O3 N2 3.026(3) 1_565 no
O3 C10 3.279(3) 6_555 no
O4 C2 3.321(3) 3_555 no
O4 C6 3.254(3) . no
O4 O1 3.154(3) . no
O4 C9 3.398(3) 6_545 no
O4 Cu1 3.920(2) . no
O5 C2 3.368(4) 3_555 no
O5 N2 3.096(3) 3_555 no
O6 C3 3.227(4) 3_565 no
O6 C9 3.394(4) 6_555 no
O6 C4 3.318(3) 3_565 no
O1 H11 2.6100 . no
O2 H11 2.8400 1_565 no
O2 H5 2.3300 7_565 no
O2 H8 2.6200 . no
O2 H14N 2.212(18) 7_565 no
O3 H10 2.5300 6_555 no
O3 H22N 2.16(3) 1_565 no
O4 H2 2.6100 3_555 no
O4 H9 2.7100 6_545 no
O5 H12N 2.23(3) 3_555 no
O5 H22N 2.86(3) 1_565 no
O5 H2 2.4600 3_555 no
O6 H3 2.7600 3_565 no
O6 H4 2.7600 4_565 no
N1 O1 2.602(2) . no
N1 N4 3.022(2) . no
N1 C6 2.359(2) . no
N1 C7 3.236(3) 7_555 no
N1 C12 3.242(3) 7_555 no
N2 Cu1 4.016(2) . no
N2 O3 3.026(3) 1_545 no
N2 C5 3.358(3) 1_545 no
N2 O5 3.096(3) 3_555 no
N3 N4 2.575(2) . no
N3 O1 2.917(2) . no
N3 C5 3.435(3) 7_555 no
N3 C12 2.404(2) . no
N3 Cu1 3.7656(17) 7_555 no
N4 N1 3.022(2) . no
N4 O2 3.014(2) 7_565 no
N4 N3 2.575(2) . no
N4 C5 3.300(3) . no
N4 C7 2.352(3) . no
N4 Cu1 2.7482(18) 7_555 no
N4 O1 3.239(2) 7_555 no
N2 H2 2.7000 . no
N4 H5 2.8300 . no
C1 O2 3.398(3) 7_555 no
C1 C12 3.481(3) 7_555 no
C2 O4 3.321(3) 3_555 no
C2 O5 3.368(4) 3_555 no
C3 O6 3.227(4) 3_565 no
C4 O6 3.318(3) 3_565 no
C5 O2 3.260(3) 7_565 no
C5 N2 3.358(3) 1_565 no
C5 C7 3.338(3) 7_555 no
C5 C8 3.537(3) 7_555 no
C5 N3 3.435(3) 7_555 no
C6 C12 3.526(3) 7_555 no
C6 O4 3.254(3) . no
C6 O2 3.218(3) 7_555 no
C7 C5 3.338(3) 7_555 no
C7 N1 3.236(3) 7_555 no
C8 C5 3.537(3) 7_555 no
C9 O6 3.394(4) 6_545 no
C9 C11 3.555(3) 6_555 no
C9 O4 3.398(3) 6_555 no
C10 O3 3.279(3) 6_545 no
C11 O2 3.199(3) 1_545 no
C11 C9 3.555(3) 6_545 no
C12 C1 3.481(3) 7_555 no
C12 C6 3.526(3) 7_555 no
C2 H12N 2.62(3) . no
C5 H14N 3.05(2) . no
C9 H11 2.8900 6_555 no
C12 H14N 2.952(19) 7_565 no
H2 N2 2.7000 . no
H2 H12N 2.1300 . no
H2 Cl2 2.9700 3_555 no
H2 O4 2.6100 3_555 no
H2 O5 2.4600 3_555 no
H3 O6 2.7600 3_565 no
H4 O6 2.7600 4_564 no
H5 N4 2.8300 . no
H5 H14N 2.4000 . no
H5 O2 2.3300 7_565 no
H8 O2 2.6200 . no
H9 O4 2.7100 6_555 no
H10 O3 2.5300 6_545 no
H11 O1 2.6100 . no
H11 O2 2.8400 1_545 no
H11 C9 2.8900 6_545 no
H12N C2 2.62(3) . no
H12N H2 2.1300 . no
H12N O5 2.23(3) 3_555 no
H14N C5 3.05(2) . no
H14N H5 2.4000 . no
H14N O2 2.212(18) 7_565 no
H14N C12 2.952(19) 7_565 no
H22N Cl2 2.95(3) 1_545 no
H22N O3 2.16(3) 1_545 no
H22N O5 2.86(3) 1_545 no

loop_
_geom_hbond_atom_site_label_D
_geom_hbond_atom_site_label_H
_geom_hbond_atom_site_label_A
_geom_hbond_distance_DH
_geom_hbond_distance_HA
_geom_hbond_distance_DA
_geom_hbond_angle_DHA
_geom_hbond_site_symmetry_A
_geom_hbond_publ_flag
N2 H12N O5 0.88(3) 2.23(3) 3.096(3) 169(3) 3_555 yes
N4 H14N O2 0.805(19) 2.212(18) 3.014(2) 175(2) 7_565 yes
N2 H22N O3 0.89(3) 2.16(3) 3.026(3) 163(3) 1_545 yes
C2 H2 O5 0.9300 2.4600 3.368(4) 167.00 3_555 yes
C5 H5 O2 0.9300 2.3300 3.260(3) 176.00 7_565 yes
C10 H10 O3 0.9300 2.5300 3.279(3) 137.00 6_545 yes

loop_
_geom_torsion_atom_site_label_1
_geom_torsion_atom_site_label_2
_geom_torsion_atom_site_label_3
_geom_torsion_atom_site_label_4
_geom_torsion
_geom_torsion_site_symmetry_1
_geom_torsion_site_symmetry_3
_geom_torsion_site_symmetry_4
_geom_torsion_publ_flag
O3 Cu1 O1 C6 82.62(14) . . . no
N1 Cu1 O1 C6 -3.71(14) . . . no
N3 Cu1 O1 C6 168.21(15) . . . no
N4 Cu1 O1 C6 -99.28(14) 7_555 . . no
O1 Cu1 O3 Cl2 -17.39(13) . . . no
N1 Cu1 O3 Cl2 64.48(13) . . . no
N3 Cu1 O3 Cl2 -112.21(13) . . . no
N4 Cu1 O3 Cl2 165.50(13) . . . no
O1 Cu1 N1 C1 2.98(14) . . . no
O1 Cu1 N1 C5 -178.67(18) . . . no
O3 Cu1 N1 C1 -86.28(14) . . . no
O3 Cu1 N1 C5 92.07(18) . . . no
N4 Cu1 N1 C1 -178.85(14) . . . no
N4 Cu1 N1 C5 -0.51(19) . . . no
N4 Cu1 N1 C1 87.10(14) 7_555 . . no
N4 Cu1 N1 C5 -94.56(18) 7_555 . . no
O1 Cu1 N3 C7 -176.49(14) . . . no
O1 Cu1 N3 C11 0.86(18) . . . no
O3 Cu1 N3 C7 -88.12(14) . . . no
O3 Cu1 N3 C11 89.22(18) . . . no
N4 Cu1 N3 C7 5.74(14) . . . no
N4 Cu1 N3 C11 -176.92(19) . . . no
N4 Cu1 N3 C7 98.42(14) 7_555 . . no
N4 Cu1 N3 C11 -84.23(18) 7_555 . . no
O3 Cu1 N4 C12 78.37(15) . . . no
O3 Cu1 N4 Cu1 177.79(5) . . 7_555 no
N1 Cu1 N4 C12 165.12(15) . . . no
N1 Cu1 N4 Cu1 -95.47(6) . . 7_555 no
N3 Cu1 N4 C12 -6.87(15) . . . no
N3 Cu1 N4 Cu1 92.54(6) . . 7_555 no
N4 Cu1 N4 C12 -99.41(15) 7_555 . . no
N4 Cu1 N4 Cu1 0.00(6) 7_555 . 7_555 no
O1 Cu1 N4 Cu1 -177.18(7) . 7_555 7_555 no
O1 Cu1 N4 C12 65.67(13) . 7_555 7_555 no
N1 Cu1 N4 Cu1 101.52(7) . 7_555 7_555 no
N1 Cu1 N4 C12 -15.63(13) . 7_555 7_555 no
N3 Cu1 N4 Cu1 -82.71(7) . 7_555 7_555 no
N3 Cu1 N4 C12 160.14(13) . 7_555 7_555 no
N4 Cu1 N4 Cu1 0.00(8) . 7_555 7_555 no
N4 Cu1 N4 C12 -117.15(14) . 7_555 7_555 no
O5 Cl2 O3 Cu1 -78.60(16) . . . no
O6 Cl2 O3 Cu1 161.63(13) . . . no
O4 Cl2 O3 Cu1 40.30(18) . . . no
Cu1 O1 C6 N2 -176.87(18) . . . no
Cu1 O1 C6 C1 3.8(2) . . . no
Cu1 N1 C1 C6 -1.9(2) . . . no
C5 N1 C1 C2 0.0(3) . . . no
Cu1 N1 C1 C2 178.52(18) . . . no
C1 N1 C5 C4 0.2(3) . . . no
C5 N1 C1 C6 179.56(18) . . . no
Cu1 N1 C5 C4 -178.06(17) . . . no
C7 N3 C11 C10 -0.2(3) . . . no
Cu1 N3 C7 C8 176.74(16) . . . no
Cu1 N3 C7 C12 -4.0(2) . . . no
C11 N3 C7 C8 -0.9(3) . . . no
C11 N3 C7 C12 178.44(18) . . . no
Cu1 N3 C11 C10 -177.41(17) . . . no
Cu1 N4 C12 C7 6.4(2) . . . no
Cu1 N4 C12 O2 92.6(2) 7_555 . . no
Cu1 N4 C12 C7 -85.26(16) 7_555 . . no
Cu1 N4 C12 O2 -175.83(18) . . . no
C6 C1 C2 C3 179.7(2) . . . no
N1 C1 C2 C3 -0.8(4) . . . no
C2 C1 C6 N2 -1.1(4) . . . no
C2 C1 C6 O1 178.3(2) . . . no
N1 C1 C6 O1 -1.2(3) . . . no
N1 C1 C6 N2 179.4(2) . . . no
C1 C2 C3 C4 1.5(4) . . . no
C2 C3 C4 C5 -1.3(4) . . . no
C3 C4 C5 N1 0.5(4) . . . no
N3 C7 C8 C9 0.9(3) . . . no
C12 C7 C8 C9 -178.4(2) . . . no
C8 C7 C12 N4 177.99(19) . . . no
N3 C7 C12 O2 -179.34(18) . . . no
N3 C7 C12 N4 -1.3(3) . . . no
C8 C7 C12 O2 -0.1(3) . . . no
C7 C8 C9 C10 0.2(3) . . . no
C8 C9 C10 C11 -1.2(4) . . . no
C9 C10 C11 N3 1.3(4) . . . no
